data_4336327
loop_
_publ_author_name
'Hua Lin'
'Jin-Ni Shen'
'Ling Chen'
'Li-Ming Wu'

_publ_section_title
;
 Quaternary Supertetrahedra-Layered Telluride CsMnInTe3: Why Does This
 Type of Chalcogenide Tilt?
;
_journal_name_full 'Inorganic Chemistry'
_journal_page_first 10726
_journal_page_last 10728
_journal_paper_doi 10.1021/ic4018618
_journal_volume 52
_journal_year 2013
_chemical_formula_sum 'Cs In Mn Te3'
_chemical_formula_weight 685.47
_chemical_name_systematic
; 
 ? 
;
_space_group_IT_number 15
_symmetry_cell_setting monoclinic
_symmetry_space_group_name_Hall '-C 2yc'
_symmetry_space_group_name_H-M 'C 1 2/c 1'
_atom_sites_solution_primary direct
_atom_sites_solution_secondary difmap
_audit_creation_method SHELXL-97
_cell_angle_alpha 90.00
_cell_angle_beta 97.310(12)
_cell_angle_gamma 90.00
_cell_formula_units_Z 16
_cell_length_a 12.395(7)
_cell_length_b 12.400(7)
_cell_length_c 24.318(15)
_cell_measurement_reflns_used 3192
_cell_measurement_temperature 293(2)
_cell_measurement_theta_max 27.5477
_cell_measurement_theta_min 2.3318
_cell_volume 3707(4)
_computing_cell_refinement 'CrystalClear (Rigaku Inc., 2007)'
_computing_data_collection 'CrystalClear (Rigaku Inc., 2007)'
_computing_data_reduction 'CrystalClear (Rigaku Inc., 2007)'
_computing_molecular_graphics 'Bruker SHELXTL'
_computing_publication_material 'Bruker SHELXTL'
_computing_structure_refinement 'SHELXL-97 (Sheldrick, 1997)'
_computing_structure_solution 'SHELXS-97 (Sheldrick, 1990)'
_diffrn_ambient_temperature 293(2)
_diffrn_detector_area_resol_mean 14.6306
_diffrn_measured_fraction_theta_full 0.971
_diffrn_measured_fraction_theta_max 0.971
_diffrn_measurement_device_type Mercury70
_diffrn_measurement_method CCD_Profile_fitting
_diffrn_radiation_monochromator graphite
_diffrn_radiation_source 'fine-focus sealed tube'
_diffrn_radiation_type MoK\a
_diffrn_radiation_wavelength 0.71073
_diffrn_reflns_av_R_equivalents 0.0490
_diffrn_reflns_av_sigmaI/netI 0.0388
_diffrn_reflns_limit_h_max 13
_diffrn_reflns_limit_h_min -14
_diffrn_reflns_limit_k_max 14
_diffrn_reflns_limit_k_min -14
_diffrn_reflns_limit_l_max 28
_diffrn_reflns_limit_l_min -28
_diffrn_reflns_number 10770
_diffrn_reflns_theta_full 25.00
_diffrn_reflns_theta_max 25.00
_diffrn_reflns_theta_min 2.33
_exptl_absorpt_coefficient_mu 16.880
_exptl_absorpt_correction_T_max 1.0000
_exptl_absorpt_correction_T_min 0.6043
_exptl_absorpt_correction_type multi-scan
_exptl_crystal_colour Dark-red
_exptl_crystal_density_diffrn 4.913
_exptl_crystal_description Plate
_exptl_crystal_F_000 4560
_exptl_crystal_size_max 0.3000
_exptl_crystal_size_mid 0.1000
_exptl_crystal_size_min 0.0500
_refine_diff_density_max 1.683
_refine_diff_density_min -1.361
_refine_diff_density_rms 0.333
_refine_ls_extinction_method none
_refine_ls_goodness_of_fit_ref 1.065
_refine_ls_matrix_type full
_refine_ls_number_parameters 110
_refine_ls_number_reflns 3178
_refine_ls_number_restraints 12
_refine_ls_restrained_S_all 1.063
_refine_ls_R_factor_all 0.0676
_refine_ls_R_factor_gt 0.0433
_refine_ls_shift/su_max 0.000
_refine_ls_shift/su_mean 0.000
_refine_ls_structure_factor_coef Fsqd
_refine_ls_weighting_details 'calc w=1/[\s^2^(Fo^2^)+(0.0558P)^2^+0.0000P] where P=(Fo^2^+2Fc^2^)/3'
_refine_ls_weighting_scheme calc
_refine_ls_wR_factor_gt 0.1045
_refine_ls_wR_factor_ref 0.1191
_reflns_number_gt 2139
_reflns_number_total 3178
_reflns_threshold_expression >2sigma(I)
_cod_data_source_file ic4018618_si_002_2.cif
_cod_data_source_block CsMnInTe3
_cod_database_code 4336327

loop_
_symmetry_equiv_pos_as_xyz
'x, y, z'
'-x, y, -z+1/2'
'x+1/2, y+1/2, z'
'-x+1/2, y+1/2, -z+1/2'
'-x, -y, -z'
'x, -y, z-1/2'
'-x+1/2, -y+1/2, -z'
'x+1/2, -y+1/2, z-1/2'

loop_
_atom_site_label
_atom_site_type_symbol
_atom_site_fract_x
_atom_site_fract_y
_atom_site_fract_z
_atom_site_U_iso_or_equiv
_atom_site_adp_type
_atom_site_occupancy
_atom_site_symmetry_multiplicity
_atom_site_calc_flag
_atom_site_refinement_flags
Cs1 Cs 0.41846(8) 0.18766(8) 0.42259(4) 0.0431(3) Uani 1 1 d .
Cs2 Cs 0.33224(8) 0.43730(8) 0.07745(4) 0.0425(3) Uani 1 1 d .
Mn1 Mn 0.0000 0.0616(2) 0.2500 0.0183(5) Uani 1 2 d SU
Mn2 Mn 0.24861(12) 0.31503(16) 0.25008(7) 0.0186(4) Uani 1 1 d U
Mn3 Mn 0.5000 0.0584(2) 0.2500 0.0182(5) Uani 1 2 d SU
In1 In 0.21808(7) 0.06246(6) 0.12265(3) 0.0206(2) Uani 1 1 d .
In2 In 0.03196(7) 0.31247(7) 0.37740(4) 0.0220(2) Uani 1 1 d .
Te1 Te 0.17440(8) 0.43753(8) 0.44795(4) 0.0367(3) Uani 1 1 d .
Te2 Te 0.07549(8) 0.18734(8) 0.05207(4) 0.0354(3) Uani 1 1 d .
Te3 Te 0.11824(7) 0.44743(7) 0.18258(4) 0.0237(2) Uani 1 1 d .
Te4 Te 0.40155(7) 0.42771(7) 0.31721(4) 0.0225(2) Uani 1 1 d .
Te5 Te 0.15155(7) 0.17787(6) 0.31813(3) 0.0201(2) Uani 1 1 d .
Te6 Te 0.36736(7) 0.19673(6) 0.18212(3) 0.0187(2) Uani 1 1 d .

loop_
_atom_site_aniso_label
_atom_site_aniso_U_11
_atom_site_aniso_U_22
_atom_site_aniso_U_33
_atom_site_aniso_U_23
_atom_site_aniso_U_13
_atom_site_aniso_U_12
Cs1 0.0464(7) 0.0509(6) 0.0312(6) -0.0008(4) 0.0019(4) -0.0197(5)
Cs2 0.0473(7) 0.0516(6) 0.0277(5) -0.0004(4) 0.0015(4) 0.0206(5)
Mn1 0.0151(10) 0.0210(9) 0.0185(10) 0.000 0.0007(8) 0.000
Mn2 0.0153(8) 0.0208(8) 0.0193(8) -0.0005(5) 0.0009(7) 0.0003(5)
Mn3 0.0153(10) 0.0201(9) 0.0188(10) 0.000 0.0009(8) 0.000
In1 0.0180(5) 0.0223(5) 0.0212(5) -0.0008(3) 0.0017(4) 0.0038(3)
In2 0.0188(5) 0.0232(5) 0.0236(5) -0.0004(4) 0.0008(4) -0.0043(3)
Te1 0.0429(7) 0.0472(6) 0.0195(5) -0.0002(4) 0.0016(4) -0.0303(5)
Te2 0.0419(6) 0.0467(6) 0.0169(5) -0.0002(4) 0.0007(4) 0.0291(4)
Te3 0.0192(5) 0.0231(5) 0.0285(5) -0.0015(3) 0.0017(4) 0.0009(3)
Te4 0.0192(5) 0.0226(4) 0.0262(5) -0.0022(3) 0.0044(4) -0.0015(3)
Te5 0.0157(5) 0.0208(4) 0.0233(5) 0.0007(3) 0.0003(4) -0.0029(3)
Te6 0.0150(5) 0.0185(4) 0.0225(5) 0.0005(3) 0.0017(3) 0.0024(3)

loop_
_atom_type_symbol
_atom_type_description
_atom_type_scat_dispersion_real
_atom_type_scat_dispersion_imag
_atom_type_scat_source
Mn Mn 0.3368 0.7283 'International Tables Vol C Tables 4.2.6.8 and 6.1.1.4'
In In -0.7276 1.3100 'International Tables Vol C Tables 4.2.6.8 and 6.1.1.4'
Te Te -0.5308 1.6751 'International Tables Vol C Tables 4.2.6.8 and 6.1.1.4'
Cs Cs -0.3680 2.1192 'International Tables Vol C Tables 4.2.6.8 and 6.1.1.4'

loop_
_geom_angle_atom_site_label_1
_geom_angle_atom_site_label_2
_geom_angle_atom_site_label_3
_geom_angle
_geom_angle_site_symmetry_1
_geom_angle_site_symmetry_3
Te2 Cs1 Te1 70.13(5) 8_556 7_556
Te2 Cs1 Te6 102.04(5) 8_556 2_655
Te1 Cs1 Te6 148.27(4) 7_556 2_655
Te2 Cs1 Te5 148.22(4) 8_556 .
Te1 Cs1 Te5 101.79(5) 7_556 .
Te6 Cs1 Te5 99.58(6) 2_655 .
Te2 Cs1 Te3 148.57(4) 8_556 4_545
Te1 Cs1 Te3 101.96(5) 7_556 4_545
Te6 Cs1 Te3 68.18(4) 2_655 4_545
Te5 Cs1 Te3 62.18(3) . 4_545
Te2 Cs1 Te4 102.15(5) 8_556 .
Te1 Cs1 Te4 148.46(4) 7_556 .
Te6 Cs1 Te4 62.35(3) 2_655 .
Te5 Cs1 Te4 68.15(3) . .
Te3 Cs1 Te4 99.14(6) 4_545 .
Te2 Cs1 Cs2 54.98(3) 8_556 2_655
Te1 Cs1 Cs2 125.11(4) 7_556 2_655
Te6 Cs1 Cs2 56.00(3) 2_655 2_655
Te5 Cs1 Cs2 124.16(4) . 2_655
Te3 Cs1 Cs2 124.18(4) 4_545 2_655
Te4 Cs1 Cs2 56.00(3) . 2_655
Te2 Cs1 Cs2 125.04(4) 8_556 4_545
Te1 Cs1 Cs2 54.91(3) 7_556 4_545
Te6 Cs1 Cs2 124.03(4) 2_655 4_545
Te5 Cs1 Cs2 55.78(3) . 4_545
Te3 Cs1 Cs2 55.85(3) 4_545 4_545
Te4 Cs1 Cs2 123.93(4) . 4_545
Cs2 Cs1 Cs2 179.92(5) 2_655 4_545
Te2 Cs1 Te1 83.58(4) 8_556 3_545
Te1 Cs1 Te1 83.45(4) 7_556 3_545
Te6 Cs1 Te1 64.93(4) 2_655 3_545
Te5 Cs1 Te1 126.99(4) . 3_545
Te3 Cs1 Te1 65.11(4) 4_545 3_545
Te4 Cs1 Te1 127.01(4) . 3_545
Cs2 Cs1 Te1 90.12(6) 2_655 3_545
Cs2 Cs1 Te1 89.95(5) 4_545 3_545
Te2 Cs1 Te1 83.48(4) 8_556 .
Te1 Cs1 Te1 83.49(4) 7_556 .
Te6 Cs1 Te1 127.13(4) 2_655 .
Te5 Cs1 Te1 64.88(4) . .
Te3 Cs1 Te1 126.79(4) 4_545 .
Te4 Cs1 Te1 65.08(4) . .
Cs2 Cs1 Te1 90.00(5) 2_655 .
Cs2 Cs1 Te1 89.93(5) 4_545 .
Te1 Cs1 Te1 164.11(4) 3_545 .
Te2 Cs2 Te1 70.10(5) 7 6_565
Te2 Cs2 Te5 148.29(4) 7 4
Te1 Cs2 Te5 101.78(5) 6_565 4
Te2 Cs2 Te6 102.02(5) 7 .
Te1 Cs2 Te6 148.19(4) 6_565 .
Te5 Cs2 Te6 99.63(6) 4 .
Te2 Cs2 Te4 102.24(5) 7 2_655
Te1 Cs2 Te4 148.53(4) 6_565 2_655
Te5 Cs2 Te4 68.18(3) 4 2_655
Te6 Cs2 Te4 62.35(3) . 2_655
Te2 Cs2 Te3 148.46(4) 7 .
Te1 Cs2 Te3 101.94(5) 6_565 .
Te5 Cs2 Te3 62.22(3) 4 .
Te6 Cs2 Te3 68.14(4) . .
Te4 Cs2 Te3 99.12(6) 2_655 .
Te2 Cs2 Cs1 55.02(3) 7 2_655
Te1 Cs2 Cs1 125.12(4) 6_565 2_655
Te5 Cs2 Cs1 124.25(4) 4 2_655
Te6 Cs2 Cs1 55.94(3) . 2_655
Te4 Cs2 Cs1 56.07(3) 2_655 2_655
Te3 Cs2 Cs1 124.09(4) . 2_655
Te2 Cs2 Cs1 124.96(4) 7 4
Te1 Cs2 Cs1 54.86(3) 6_565 4
Te5 Cs2 Cs1 55.82(3) 4 4
Te6 Cs2 Cs1 124.03(4) . 4
Te4 Cs2 Cs1 124.00(4) 2_655 4
Te3 Cs2 Cs1 55.88(3) . 4
Cs1 Cs2 Cs1 179.92(5) 2_655 4
Te2 Cs2 Te2 83.54(4) 7 3
Te1 Cs2 Te2 83.50(4) 6_565 3
Te5 Cs2 Te2 64.89(4) 4 3
Te6 Cs2 Te2 127.19(4) . 3
Te4 Cs2 Te2 65.14(4) 2_655 3
Te3 Cs2 Te2 126.83(4) . 3
Cs1 Cs2 Te2 90.11(5) 2_655 3
Cs1 Cs2 Te2 89.96(5) 4 3
Te2 Cs2 Te2 83.51(4) 7 .
Te1 Cs2 Te2 83.45(4) 6_565 .
Te5 Cs2 Te2 126.99(4) 4 .
Te6 Cs2 Te2 64.86(4) . .
Te4 Cs2 Te2 126.94(4) 2_655 .
Te3 Cs2 Te2 65.09(4) . .
Cs1 Cs2 Te2 89.99(5) 2_655 .
Cs1 Cs2 Te2 89.94(6) 4 .
Te2 Cs2 Te2 164.10(3) 3 .
Te4 Mn1 Te4 104.93(10) 3_445 4_545
Te4 Mn1 Te5 106.37(5) 3_445 .
Te4 Mn1 Te5 110.93(5) 4_545 .
Te4 Mn1 Te5 110.93(5) 3_445 2
Te4 Mn1 Te5 106.37(5) 4_545 2
Te5 Mn1 Te5 116.74(10) . 2
Te3 Mn2 Te4 111.62(9) . .
Te3 Mn2 Te5 117.79(7) . .
Te4 Mn2 Te5 106.29(7) . .
Te3 Mn2 Te6 106.32(7) . .
Te4 Mn2 Te6 104.31(7) . .
Te5 Mn2 Te6 109.72(8) . .
Te3 Mn3 Te3 118.94(10) 4_545 3_545
Te3 Mn3 Te6 106.23(5) 4_545 2_655
Te3 Mn3 Te6 110.44(5) 3_545 2_655
Te3 Mn3 Te6 110.44(5) 4_545 .
Te3 Mn3 Te6 106.23(5) 3_545 .
Te6 Mn3 Te6 103.53(10) 2_655 .
Te6 In1 Te4 117.10(5) . 4_545
Te6 In1 Te2 108.63(6) . .
Te4 In1 Te2 108.76(6) 4_545 .
Te6 In1 Te1 108.57(6) . 4_545
Te4 In1 Te1 108.73(6) 4_545 4_545
Te2 In1 Te1 104.30(6) . 4_545
Te5 In2 Te1 108.63(6) . .
Te5 In2 Te2 108.46(6) . 2
Te1 In2 Te2 104.36(6) . 2
Te5 In2 Te3 117.35(6) . 2
Te1 In2 Te3 108.63(6) . 2
Te2 In2 Te3 108.62(6) 2 2
In2 Te1 In1 104.32(6) . 4
In2 Te1 Cs1 92.74(5) . 7_556
In1 Te1 Cs1 162.94(4) 4 7_556
In2 Te1 Cs2 162.97(4) . 6_566
In1 Te1 Cs2 92.71(5) 4 6_566
Cs1 Te1 Cs2 70.23(5) 7_556 6_566
In2 Te1 Cs1 85.24(5) . 3_455
In1 Te1 Cs1 85.10(5) 4 3_455
Cs1 Te1 Cs1 96.55(4) 7_556 3_455
Cs2 Te1 Cs1 96.49(4) 6_566 3_455
In2 Te1 Cs1 85.12(5) . .
In1 Te1 Cs1 85.07(5) 4 .
Cs1 Te1 Cs1 96.51(4) 7_556 .
Cs2 Te1 Cs1 96.42(4) 6_566 .
Cs1 Te1 Cs1 164.11(4) 3_455 .
In1 Te2 In2 104.35(6) . 2
In1 Te2 Cs2 92.89(5) . 7
In2 Te2 Cs2 162.76(4) 2 7
In1 Te2 Cs1 162.88(4) . 8_455
In2 Te2 Cs1 92.77(5) 2 8_455
Cs2 Te2 Cs1 69.99(5) 7 8_455
In1 Te2 Cs2 85.08(5) . 3_445
In2 Te2 Cs2 85.21(5) 2 3_445
Cs2 Te2 Cs2 96.46(4) 7 3_445
Cs1 Te2 Cs2 96.59(4) 8_455 3_445
In1 Te2 Cs2 85.10(5) . .
In2 Te2 Cs2 85.15(5) 2 .
Cs2 Te2 Cs2 96.49(4) 7 .
Cs1 Te2 Cs2 96.47(4) 8_455 .
Cs2 Te2 Cs2 164.10(3) 3_445 .
Mn2 Te3 Mn3 105.56(7) . 3_455
Mn2 Te3 In2 105.17(7) . 2
Mn3 Te3 In2 104.25(6) 3_455 2
Mn2 Te3 Cs2 88.55(6) . .
Mn3 Te3 Cs2 151.09(6) 3_455 .
In2 Te3 Cs2 95.88(5) 2 .
Mn2 Te3 Cs1 150.29(5) . 4
Mn3 Te3 Cs1 88.96(6) 3_455 4
In2 Te3 Cs1 95.80(5) 2 4
Cs2 Te3 Cs1 68.27(4) . 4
Mn2 Te4 Mn1 106.48(7) . 3
Mn2 Te4 In1 104.31(6) . 4
Mn1 Te4 In1 105.05(7) 3 4
Mn2 Te4 Cs2 150.72(5) . 2_655
Mn1 Te4 Cs2 88.25(5) 3 2_655
In1 Te4 Cs2 95.70(5) 4 2_655
Mn2 Te4 Cs1 88.71(6) . .
Mn1 Te4 Cs1 149.87(5) 3 .
In1 Te4 Cs1 95.78(5) 4 .
Cs2 Te4 Cs1 67.93(3) 2_655 .
Mn1 Te5 Mn2 106.20(7) . .
Mn1 Te5 In2 105.13(6) . .
Mn2 Te5 In2 104.19(7) . .
Mn1 Te5 Cs2 88.04(6) . 4_545
Mn2 Te5 Cs2 150.69(5) . 4_545
In2 Te5 Cs2 96.26(5) . 4_545
Mn1 Te5 Cs1 149.86(6) . .
Mn2 Te5 Cs1 88.45(6) . .
In2 Te5 Cs1 96.22(5) . .
Cs2 Te5 Cs1 68.40(3) 4_545 .
In1 Te6 Mn2 105.11(6) . .
In1 Te6 Mn3 104.26(7) . .
Mn2 Te6 Mn3 107.00(7) . .
In1 Te6 Cs1 96.15(5) . 2_655
Mn2 Te6 Cs1 149.43(5) . 2_655
Mn3 Te6 Cs1 88.26(5) . 2_655
In1 Te6 Cs2 96.18(5) . .
Mn2 Te6 Cs2 87.75(6) . .
Mn3 Te6 Cs2 150.29(4) . .
Cs1 Te6 Cs2 68.05(4) 2_655 .

loop_
_geom_bond_atom_site_label_1
_geom_bond_atom_site_label_2
_geom_bond_distance
_geom_bond_site_symmetry_2
Cs1 Te2 3.814(2) 8_556
Cs1 Te1 3.817(2) 7_556
Cs1 Te6 3.907(2) 2_655
Cs1 Te5 3.908(2) .
Cs1 Te3 3.915(2) 4_545
Cs1 Te4 3.916(2) .
Cs2 Te2 3.812(2) 7
Cs2 Te1 3.819(2) 6_565
Cs2 Te5 3.906(2) 4
Cs2 Te6 3.910(2) .
Cs2 Te4 3.913(2) 2_655
Cs2 Te3 3.913(2) .
Mn1 Te4 2.725(2) 3_445
Mn1 Te4 2.725(2) 4_545
Mn1 Te5 2.7497(18) .
Mn1 Te5 2.7497(18) 2
Mn2 Te3 2.707(2) .
Mn2 Te4 2.724(2) .
Mn2 Te5 2.754(2) .
Mn2 Te6 2.769(2) .
Mn3 Te3 2.7096(18) 4_545
Mn3 Te3 2.7096(18) 3_545
Mn3 Te6 2.771(2) 2_655
Mn3 Te6 2.771(2) .
In1 Te6 2.7579(15) .
In1 Te4 2.7714(15) 4_545
In1 Te2 2.7741(15) .
In1 Te1 2.7760(16) 4_545
In2 Te5 2.7576(15) .
In2 Te1 2.7739(15) .
In2 Te2 2.7755(16) 2
In2 Te3 2.7754(15) 2
Te1 In1 2.7760(16) 4
Te1 Cs1 3.817(2) 7_556
Te1 Cs2 3.819(2) 6_566
Te2 In2 2.7755(16) 2
Te2 Cs2 3.812(2) 7
Te2 Cs1 3.814(2) 8_455
Te3 Mn3 2.7096(18) 3_455
Te3 In2 2.7754(15) 2
Te3 Cs1 3.915(2) 4
Te4 Mn1 2.725(2) 3
Te4 In1 2.7714(15) 4
Te4 Cs2 3.913(2) 2_655
Te5 Cs2 3.906(2) 4_545
Te6 Cs1 3.907(2) 2_655
